data_4125254
loop_
_publ_author_name
'Pfeifer, Lukas'
'Engle, Keary M.'
'Pidgeon, George W.'
'Sparkes, Hazel A.'
'Thompson, Amber L.'
'Brown, John M.'
'Gouverneur, V\'eronique'

_publ_section_title
;
 Hydrogen-Bonded Homoleptic Fluoride-Diarylurea Complexes: Structure,
 Reactivity, and Coordinating Power.
;
_journal_issue 40
_journal_name_full 'Journal of the American Chemical Society'
_journal_page_first 13314
_journal_paper_doi 10.1021/jacs.6b07501
_journal_volume 138
_journal_year 2016
_chemical_formula_moiety 'C16 H36 N, 2(C15 H16 N2 O), F'
_chemical_formula_sum 'C46 H68 F N5 O2'
_chemical_formula_weight 742.08
_chemical_melting_point ?
_space_group_IT_number 13
_symmetry_cell_setting monoclinic
_symmetry_space_group_name_Hall '-P 2yac'
_symmetry_space_group_name_H-M 'P 1 2/n 1'
_atom_sites_solution_hydrogens difmap
_atom_sites_solution_primary direct
_audit_creation_date 13-05-01
_audit_creation_method CRYSTALS_ver_14.40
_cell_angle_alpha 90
_cell_angle_beta 97.4468(15)
_cell_angle_gamma 90
_cell_formula_units_Z 2
_cell_length_a 11.0040(2)
_cell_length_b 8.3440(1)
_cell_length_c 24.0042(4)
_cell_measurement_reflns_used 6506
_cell_measurement_temperature 150
_cell_measurement_theta_max 75
_cell_measurement_theta_min 4
_cell_volume 2185.41(6)
_computing_cell_refinement 'CrysAlis, (Oxford Diffraction, 2002)'
_computing_data_collection 'SuperNova, (Oxford Diffraction, 2010)'
_computing_data_reduction 'CrysAlis, (Oxford Diffraction, 2002)'
_computing_molecular_graphics 'CAMERON (Watkin et al., 1996)'
_computing_publication_material 'CRYSTALS (Betteridge et al., 2003)'
_computing_structure_refinement 'CRYSTALS (Betteridge et al., 2003)'
_computing_structure_solution 'SIR92 (Altomare et al., 1994)'
_diffrn_ambient_temperature 150
_diffrn_measured_fraction_theta_full 0.996
_diffrn_measured_fraction_theta_max 0.967
_diffrn_measurement_device Area
_diffrn_measurement_device_type 'Oxford Diffraction SuperNova'
_diffrn_measurement_method \w
_diffrn_radiation_monochromator graphite
_diffrn_radiation_type 'Cu K\a'
_diffrn_radiation_wavelength 1.54180
_diffrn_reflns_av_R_equivalents 0.022
_diffrn_reflns_limit_h_max 13
_diffrn_reflns_limit_h_min -13
_diffrn_reflns_limit_k_max 9
_diffrn_reflns_limit_k_min -6
_diffrn_reflns_limit_l_max 28
_diffrn_reflns_limit_l_min -29
_diffrn_reflns_number 14195
_diffrn_reflns_theta_full 67.011
_diffrn_reflns_theta_max 75.293
_diffrn_reflns_theta_min 3.714
_diffrn_standards_number 0
_exptl_absorpt_coefficient_mu 0.563
_exptl_absorpt_correction_T_max 0.94
_exptl_absorpt_correction_T_min 0.83
_exptl_absorpt_correction_type multi-scan
_exptl_absorpt_process_details 'CrysAlis, (Oxford Diffraction, 2002)'
_exptl_crystal_colour clear_pale_colourless
_exptl_crystal_density_diffrn 1.128
_exptl_crystal_density_meas ?
_exptl_crystal_density_method 'not measured'
_exptl_crystal_description plate
_exptl_crystal_F_000 808
_exptl_crystal_size_max 0.28
_exptl_crystal_size_mid 0.21
_exptl_crystal_size_min 0.11
_refine_diff_density_max 0.24
_refine_diff_density_min -0.22
_refine_ls_extinction_method None
_refine_ls_goodness_of_fit_ref 0.9932
_refine_ls_hydrogen_treatment noref
_refine_ls_matrix_type full
_refine_ls_number_parameters 319
_refine_ls_number_reflns 4020
_refine_ls_number_restraints 208
_refine_ls_R_factor_all 0.0537
_refine_ls_R_factor_gt 0.0468
_refine_ls_shift/su_max 0.0004356
_refine_ls_shift/su_mean 0.0000319
_refine_ls_structure_factor_coef Fsqd
_refine_ls_weighting_details
;
 Method= Modified Sheldrick 
 w=1/[\s^2^(F^2^) + ( 0.07P)^2^ + 0.50P] 
 ,where P=(max(Fo^2^,0) + 2Fc^2^)/3 
;
_refine_ls_weighting_scheme calc
_refine_ls_wR_factor_all 0.1326
_refine_ls_wR_factor_gt 0.1242
_refine_ls_wR_factor_ref 0.1326
_reflns_limit_h_max 13
_reflns_limit_h_min -13
_reflns_limit_k_max 9
_reflns_limit_k_min 0
_reflns_limit_l_max 29
_reflns_limit_l_min 0
_reflns_number_gt 3412
_reflns_number_total 4386
_reflns_threshold_expression I>2.0\s(I)
_oxford_diffrn_Wilson_B_factor 4.06
_oxford_diffrn_Wilson_scale 0.05
_oxford_refine_ls_r_factor_ref 0.0537
_oxford_refine_ls_scale 5.05(12)
_oxford_reflns_number_all 4020
_oxford_reflns_threshold_expression_ref I>-3.0\s(I)
_oxford_structure_analysis_title 044gwp12
_cod_data_source_file ja6b07501_si_002.cif
_cod_data_source_block 2a
_cod_depositor_comments
;
The following automatic conversions were performed:

'_chemical_melting_point' value 'not measured' was changed to '?' -
the value is undefined or not given.

'_exptl_crystal_density_meas' value 'not measured' was changed to '?'
- the value is perceived as not measured.

Automatic conversion script
Id: cif_fix_values 4268 2015-11-12 08:31:59Z antanas 

 Adding full bibliography for 4125254--4125278.cif.
;
_cod_original_sg_symbol_H-M 'P 1 2/n 1 '
_cod_original_formula_sum 'C46 H68 F1 N5 O2'
_cod_database_code 4125254

loop_
_symmetry_equiv_pos_as_xyz
x,y,z
-x,-y,-z
-x+1/2,y,-z+1/2
x+1/2,-y,z+1/2

loop_
_atom_site_label
_atom_site_type_symbol
_atom_site_fract_x
_atom_site_fract_y
_atom_site_fract_z
_atom_site_U_iso_or_equiv
_atom_site_occupancy
_atom_site_adp_type
_atom_site_refinement_flags_posn
_atom_site_refinement_flags_adp
_atom_site_refinement_flags_occupancy
_atom_site_disorder_assembly
_atom_site_disorder_group
O881 O 0.58877(10) 0.46410(15) 0.20064(4) 0.0560 1.0000 Uani . . . . .
N11 N 0.45359(11) 0.41786(17) 0.26407(5) 0.0497 1.0000 Uani . . . . .
C12 C 0.51138(13) 0.49132(16) 0.31286(6) 0.0432 1.0000 Uani . . . . .
C13 C 0.43642(15) 0.52608(19) 0.35411(6) 0.0511 1.0000 Uani . . . . .
C14 C 0.48402(17) 0.58779(19) 0.40572(7) 0.0562 1.0000 Uani . . . . .
C15 C 0.60934(18) 0.61543(19) 0.41616(6) 0.0570 1.0000 Uani . . . . .
C16 C 0.68393(15) 0.58310(17) 0.37536(6) 0.0488 1.0000 Uani . . . . .
C17 C 0.63648(13) 0.52176(15) 0.32345(6) 0.0415 1.0000 Uani . . . . .
C18 C 0.3988(2) 0.6261(3) 0.44857(8) 0.0815 1.0000 Uani . . . . .
C1 C 0.49247(13) 0.40912(17) 0.21238(6) 0.0436 1.0000 Uani . . . . .
N21 N 0.40758(11) 0.32991(16) 0.17538(5) 0.0479 1.0000 Uani . . . . .
C22 C 0.41304(14) 0.28958(18) 0.11916(6) 0.0475 1.0000 Uani . . . . .
C23 C 0.31166(16) 0.2099(2) 0.09139(8) 0.0616 1.0000 Uani . . . . .
C24 C 0.31155(18) 0.1617(3) 0.03657(8) 0.0734 1.0000 Uani . . . . .
C25 C 0.41048(19) 0.1920(3) 0.00829(7) 0.0705 1.0000 Uani . . . . .
C26 C 0.51178(17) 0.2730(2) 0.03489(7) 0.0588 1.0000 Uani . . . . .
C27 C 0.51261(14) 0.32095(19) 0.09059(6) 0.0509 1.0000 Uani . . . . .
C28 C 0.6200(2) 0.3100(3) 0.00457(8) 0.0777 1.0000 Uani . . . . .
N31 N 0.7500 -0.0214(2) 0.2500 0.0588 1.0000 Uani S T . . .
C32 C 0.7299(16) 0.1021(16) 0.2990(5) 0.0607 0.210(4) Uani D . P 2 1
C33 C 0.7245(11) 0.0110(9) 0.3530(4) 0.0722 0.210(4) Uani D . P 2 1
C34 C 0.6609(8) 0.1066(8) 0.3940(3) 0.0637 0.210(4) Uani D . P 2 1
C35 C 0.5251(8) 0.0904(12) 0.3824(6) 0.0833 0.210(4) Uani D . P 2 1
C36 C 0.6379(9) -0.1189(14) 0.2334(6) 0.0713 0.228(5) Uani D . P 1 1
C37 C 0.5139(8) -0.0496(8) 0.2114(4) 0.0754 0.228(5) Uani D . P 1 1
C38 C 0.4213(9) -0.1817(9) 0.1911(7) 0.0947 0.228(5) Uani D . P 1 1
C39 C 0.2972(9) -0.1131(14) 0.1700(6) 0.1133 0.228(5) Uani D . P 1 1
F1 F 0.2500 0.24708(19) 0.2500 0.0664 1.0000 Uani S T . . .
C136 C 0.6549(3) -0.1334(4) 0.21899(13) 0.0523 0.772(5) Uani D . P 1 2
C137 C 0.5576(3) -0.0495(3) 0.17842(12) 0.0770 0.772(5) Uani D . P 1 2
C138 C 0.4505(3) -0.1618(4) 0.15845(11) 0.0909 0.772(5) Uani D . P 1 2
C139 C 0.3675(4) -0.1830(4) 0.20254(17) 0.0964 0.772(5) Uani D . P 1 2
C132 C 0.6940(4) 0.0844(4) 0.29071(14) 0.0683 0.790(4) Uani D . P 2 2
C133 C 0.6348(3) 0.0035(2) 0.33663(10) 0.0603 0.790(4) Uani D . P 2 2
C134 C 0.5810(4) 0.1261(2) 0.37401(14) 0.0838 0.790(4) Uani D . P 2 2
C135 C 0.5260(3) 0.0474(3) 0.42126(11) 0.0694 0.790(4) Uani D . P 2 2
H322 H 0.7996 0.1741 0.3045 0.0730 0.210(4) Uiso . . P 2 1
H321 H 0.6563 0.1623 0.2879 0.0729 0.210(4) Uiso . . P 2 1
H331 H 0.8070 -0.0147 0.3704 0.0871 0.210(4) Uiso . . P 2 1
H332 H 0.6771 -0.0880 0.3441 0.0868 0.210(4) Uiso . . P 2 1
H342 H 0.6874 0.0690 0.4321 0.0761 0.210(4) Uiso . . P 2 1
H341 H 0.6834 0.2178 0.3911 0.0764 0.210(4) Uiso . . P 2 1
H361 H 0.6267 -0.1843 0.2658 0.0857 0.228(5) Uiso . . P 1 1
H362 H 0.6604 -0.1892 0.2040 0.0856 0.228(5) Uiso . . P 1 1
H372 H 0.4855 0.0083 0.2418 0.0899 0.228(5) Uiso . . P 1 1
H371 H 0.5217 0.0268 0.1819 0.0898 0.228(5) Uiso . . P 1 1
H381 H 0.4135 -0.2505 0.2235 0.1136 0.228(5) Uiso . . P 1 1
H382 H 0.4491 -0.2438 0.1599 0.1136 0.228(5) Uiso . . P 1 1
H391 H 0.2371 -0.1984 0.1670 0.1701 0.228(5) Uiso . . P 1 1
H393 H 0.2746 -0.0325 0.1965 0.1701 0.228(5) Uiso . . P 1 1
H392 H 0.2997 -0.0658 0.1330 0.1700 0.228(5) Uiso . . P 1 1
H171 H 0.6903 0.4990 0.2962 0.0487 1.0000 Uiso . . . . .
H161 H 0.7683 0.6001 0.3837 0.0571 1.0000 Uiso . . . . .
H151 H 0.6442 0.6563 0.4505 0.0675 1.0000 Uiso . . . . .
H131 H 0.3503 0.5073 0.3465 0.0607 1.0000 Uiso . . . . .
H182 H 0.3396 0.5390 0.4508 0.1227 1.0000 Uiso . . . . .
H181 H 0.3562 0.7255 0.4394 0.1211 1.0000 Uiso . . . . .
H183 H 0.4439 0.6394 0.4848 0.1216 1.0000 Uiso . . . . .
H271 H 0.5816 0.3753 0.1097 0.0612 1.0000 Uiso . . . . .
H251 H 0.4098 0.1570 -0.0298 0.0843 1.0000 Uiso . . . . .
H241 H 0.2433 0.1061 0.0175 0.0876 1.0000 Uiso . . . . .
H231 H 0.2403 0.1899 0.1104 0.0736 1.0000 Uiso . . . . .
H281 H 0.6435 0.2171 -0.0146 0.1173 1.0000 Uiso . . . . .
H282 H 0.6904 0.3444 0.0296 0.1183 1.0000 Uiso . . . . .
H283 H 0.6004 0.3943 -0.0225 0.1187 1.0000 Uiso . . . . .
H1362 H 0.7006 -0.2071 0.1985 0.0609 0.772(5) Uiso . . P 1 2
H1361 H 0.6184 -0.1941 0.2473 0.0615 0.772(5) Uiso . . P 1 2
H1371 H 0.5928 -0.0027 0.1448 0.0925 0.772(5) Uiso . . P 1 2
H1372 H 0.5249 0.0354 0.2015 0.0903 0.772(5) Uiso . . P 1 2
H1381 H 0.4790 -0.2640 0.1463 0.1073 0.772(5) Uiso . . P 1 2
H1382 H 0.4047 -0.1180 0.1240 0.1085 0.772(5) Uiso . . P 1 2
H1391 H 0.3000 -0.2575 0.1911 0.1456 0.772(5) Uiso . . P 1 2
H1392 H 0.4126 -0.2279 0.2371 0.1429 0.772(5) Uiso . . P 1 2
H1393 H 0.3337 -0.0821 0.2149 0.1445 0.772(5) Uiso . . P 1 2
H1321 H 0.7600 0.1520 0.3075 0.0817 0.790(4) Uiso . . P 2 2
H1322 H 0.6340 0.1524 0.2683 0.0817 0.790(4) Uiso . . P 2 2
H1331 H 0.6927 -0.0662 0.3588 0.0727 0.790(4) Uiso . . P 2 2
H1332 H 0.5707 -0.0648 0.3203 0.0713 0.790(4) Uiso . . P 2 2
H1342 H 0.6472 0.2003 0.3885 0.1017 0.790(4) Uiso . . P 2 2
H1341 H 0.5114 0.1889 0.3489 0.1024 0.790(4) Uiso . . P 2 2
H1351 H 0.4945 0.1232 0.4439 0.1033 0.790(4) Uiso . . P 2 2
H1353 H 0.5889 -0.0083 0.4446 0.1039 0.790(4) Uiso . . P 2 2
H1352 H 0.4618 -0.0282 0.4076 0.1045 0.790(4) Uiso . . P 2 2
H211 H 0.3452 0.2933 0.1893 0.0582 1.0000 Uiso . . . . .
H111 H 0.3833 0.3683 0.2675 0.0597 1.0000 Uiso . . . . .
H353 H 0.4846 0.1798 0.3982 0.1252 0.210(4) Uiso . . P 2 1
H352 H 0.4995 -0.0071 0.3993 0.1252 0.210(4) Uiso . . P 2 1
H351 H 0.4973 0.0858 0.3423 0.1251 0.210(4) Uiso . . P 2 1

loop_
_atom_site_aniso_label
_atom_site_aniso_U_11
_atom_site_aniso_U_22
_atom_site_aniso_U_33
_atom_site_aniso_U_23
_atom_site_aniso_U_13
_atom_site_aniso_U_12
O881 0.0517(6) 0.0743(7) 0.0445(6) -0.0026(5) 0.0156(5) -0.0069(5)
N11 0.0430(6) 0.0642(8) 0.0437(6) -0.0001(6) 0.0133(5) 0.0010(6)
C12 0.0509(8) 0.0391(7) 0.0415(7) 0.0069(5) 0.0135(6) 0.0087(6)
C13 0.0567(9) 0.0517(8) 0.0484(8) 0.0066(6) 0.0196(7) 0.0091(7)
C14 0.0789(11) 0.0475(9) 0.0467(8) 0.0040(6) 0.0251(8) 0.0057(8)
C15 0.0865(12) 0.0449(8) 0.0410(8) 0.0008(6) 0.0131(7) -0.0067(8)
C16 0.0630(9) 0.0369(7) 0.0471(8) 0.0079(6) 0.0092(7) -0.0035(6)
C17 0.0513(8) 0.0323(6) 0.0428(7) 0.0063(5) 0.0137(6) 0.0043(5)
C18 0.1081(16) 0.0840(13) 0.0610(11) -0.0077(10) 0.0435(11) 0.0013(12)
C1 0.0433(7) 0.0463(8) 0.0424(7) 0.0034(6) 0.0104(6) 0.0105(6)
N21 0.0418(6) 0.0562(7) 0.0469(7) -0.0022(5) 0.0102(5) 0.0056(5)
C22 0.0480(8) 0.0472(8) 0.0464(8) 0.0009(6) 0.0032(6) 0.0150(6)
C23 0.0506(9) 0.0720(11) 0.0606(10) -0.0071(8) 0.0010(7) 0.0092(8)
C24 0.0641(11) 0.0861(14) 0.0654(11) -0.0162(10) -0.0088(9) 0.0072(10)
C25 0.0807(12) 0.0794(12) 0.0485(9) -0.0099(8) -0.0020(9) 0.0177(10)
C26 0.0700(10) 0.0620(10) 0.0445(8) -0.0003(7) 0.0074(7) 0.0150(8)
C27 0.0547(8) 0.0531(9) 0.0448(8) 0.0000(6) 0.0061(6) 0.0102(7)
C28 0.0921(14) 0.0955(15) 0.0492(9) -0.0063(10) 0.0230(9) 0.0061(12)
N31 0.1037(16) 0.0263(8) 0.0490(10) 0.0000 0.0193(10) 0.0000
C32 0.098(7) 0.029(4) 0.057(5) -0.008(4) 0.018(5) -0.011(4)
C33 0.103(6) 0.041(3) 0.075(5) 0.006(3) 0.020(4) 0.001(4)
C34 0.091(5) 0.026(3) 0.076(5) 0.014(3) 0.019(4) 0.018(3)
C35 0.102(6) 0.034(4) 0.114(7) 0.018(5) 0.013(6) 0.015(4)
C36 0.099(6) 0.041(5) 0.076(7) 0.005(5) 0.020(5) 0.018(4)
C37 0.097(5) 0.056(4) 0.079(5) 0.029(4) 0.032(4) 0.019(3)
C38 0.102(6) 0.080(5) 0.104(6) 0.040(5) 0.022(5) 0.005(4)
C39 0.115(7) 0.090(6) 0.132(8) 0.037(6) 0.005(6) 0.001(5)
F1 0.0465(7) 0.0852(10) 0.0708(9) 0.0000 0.0207(6) 0.0000
C136 0.0823(17) 0.0286(12) 0.0477(15) 0.0019(9) 0.0147(12) 0.0103(11)
C137 0.1015(19) 0.0582(14) 0.0723(17) 0.0166(12) 0.0147(15) 0.0264(13)
C138 0.105(2) 0.0819(19) 0.0816(19) 0.0138(15) -0.0027(16) 0.0354(16)
C139 0.100(3) 0.081(2) 0.105(3) 0.0055(19) 0.001(2) 0.0127(19)
C132 0.130(3) 0.0257(13) 0.0549(15) -0.0027(11) 0.0317(19) 0.0030(17)
C133 0.0926(19) 0.0328(9) 0.0595(13) 0.0025(8) 0.0245(12) 0.0083(10)
C134 0.141(3) 0.0435(15) 0.0756(18) 0.0010(12) 0.0478(19) -0.0002(16)
C135 0.0997(18) 0.0540(13) 0.0592(14) 0.0074(11) 0.0281(12) 0.0187(12)

loop_
_atom_type_symbol
_atom_type_scat_dispersion_real
_atom_type_scat_dispersion_imag
_atom_type_scat_Cromer_Mann_a1
_atom_type_scat_Cromer_Mann_b1
_atom_type_scat_Cromer_Mann_a2
_atom_type_scat_Cromer_Mann_b2
_atom_type_scat_Cromer_Mann_a3
_atom_type_scat_Cromer_Mann_b3
_atom_type_scat_Cromer_Mann_a4
_atom_type_scat_Cromer_Mann_b4
_atom_type_scat_Cromer_Mann_c
_atom_type_scat_source
C 0.0181 0.0091 2.3100 20.8439 1.0200 10.2075 1.5886 0.5687 0.8650 51.6512 0.2156 'International Tables Vol C 4.2.6.8 and 6.1.1.4'
H 0.0000 0.0000 0.4930 10.5109 0.3229 26.1257 0.1402 3.1424 0.0408 57.7998 0.0030 'International Tables Vol C 4.2.6.8 and 6.1.1.4'
N 0.0311 0.0180 12.2126 0.0057 3.1322 9.8933 2.0125 28.9975 1.1663 0.5826 -11.5290 'International Tables Vol C 4.2.6.8 and 6.1.1.4'
O 0.0492 0.0322 3.0485 13.2771 2.2868 5.7011 1.5463 0.3239 0.8670 32.9089 0.2508 'International Tables Vol C 4.2.6.8 and 6.1.1.4'
F 0.0727 0.0534 3.5392 10.2825 2.6412 4.2944 1.5170 0.2615 1.0243 26.1476 0.2776 'International Tables Vol C 4.2.6.8 and 6.1.1.4'

loop_
_geom_angle_atom_site_label_1
_geom_angle_site_symmetry_1
_geom_angle_atom_site_label_2
_geom_angle_atom_site_label_3
_geom_angle_site_symmetry_3
_geom_angle
_geom_angle_publ_flag
C12 . N11 C1 . 128.44(13) yes
C12 . N11 H111 . 115.7 no
C1 . N11 H111 . 115.9 no
N11 . C12 C13 . 115.94(13) yes
N11 . C12 C17 . 124.39(12) yes
C13 . C12 C17 . 119.56(14) yes
C12 . C13 C14 . 121.50(15) yes
C12 . C13 H131 . 119.5 no
C14 . C13 H131 . 119.0 no
C13 . C14 C15 . 118.44(14) yes
C13 . C14 C18 . 119.50(17) yes
C15 . C14 C18 . 122.05(16) yes
C14 . C15 C16 . 120.42(15) yes
C14 . C15 H151 . 120.5 no
C16 . C15 H151 . 119.0 no
C15 . C16 C17 . 121.32(15) yes
C15 . C16 H161 . 118.8 no
C17 . C16 H161 . 119.8 no
C12 . C17 C16 . 118.74(13) yes
C12 . C17 H171 . 121.6 no
C16 . C17 H171 . 119.6 no
C14 . C18 H182 . 110.8 no
C14 . C18 H181 . 110.6 no
H182 . C18 H181 . 110.0 no
C14 . C18 H183 . 110.5 no
H182 . C18 H183 . 107.9 no
H181 . C18 H183 . 106.9 no
N11 . C1 O881 . 124.98(14) yes
N11 . C1 N21 . 110.28(12) yes
O881 . C1 N21 . 124.75(13) yes
C1 . N21 C22 . 128.99(12) yes
C1 . N21 H211 . 115.5 no
C22 . N21 H211 . 115.3 no
N21 . C22 C23 . 116.40(14) yes
N21 . C22 C27 . 124.42(14) yes
C23 . C22 C27 . 119.17(15) yes
C22 . C23 C24 . 119.94(17) yes
C22 . C23 H231 . 120.2 no
C24 . C23 H231 . 119.9 no
C23 . C24 C25 . 120.94(18) yes
C23 . C24 H241 . 120.5 no
C25 . C24 H241 . 118.5 no
C24 . C25 C26 . 120.10(16) yes
C24 . C25 H251 . 120.3 no
C26 . C25 H251 . 119.6 no
C25 . C26 C27 . 119.10(17) yes
C25 . C26 C28 . 121.09(16) yes
C27 . C26 C28 . 119.82(17) yes
C26 . C27 C22 . 120.74(16) yes
C26 . C27 H271 . 120.3 no
C22 . C27 H271 . 118.9 no
C26 . C28 H281 . 110.3 no
C26 . C28 H282 . 112.5 no
H281 . C28 H282 . 107.2 no
C26 . C28 H283 . 110.8 no
H281 . C28 H283 . 108.6 no
H282 . C28 H283 . 107.2 no
C36 3_655 N31 C32 3_655 111.0(8) yes
C36 3_655 N31 C32 . 110.2(8) yes
C32 3_655 N31 C32 . 99.9(8) yes
C36 3_655 N31 C36 . 113.7(8) yes
C32 3_655 N31 C36 . 110.2(8) yes
C32 . N31 C36 . 111.0(8) yes
C136 3_655 N31 C32 3_655 127.0(6) yes
C136 3_655 N31 C32 . 100.8(6) yes
C32 3_655 N31 C32 . 99.9(8) yes
C136 3_655 N31 C136 . 104.3(3) yes
C32 3_655 N31 C136 . 100.8(6) yes
C32 . N31 C136 . 127.0(6) yes
C132 3_655 N31 C36 3_655 95.7(6) yes
C132 3_655 N31 C36 . 122.8(6) yes
C36 3_655 N31 C36 . 113.7(8) yes
C132 3_655 N31 C132 . 108.3(3) yes
C36 3_655 N31 C132 . 122.8(6) yes
C36 . N31 C132 . 95.7(6) yes
C136 3_655 N31 C132 3_655 111.3(2) yes
C136 3_655 N31 C136 . 104.3(3) yes
C132 3_655 N31 C136 . 110.82(19) yes
C136 3_655 N31 C132 . 110.82(19) yes
C132 3_655 N31 C132 . 108.3(3) yes
C136 . N31 C132 . 111.3(2) yes
N31 . C32 C33 . 109.4(7) yes
N31 . C32 H322 . 108.4 no
C33 . C32 H322 . 108.3 no
N31 . C32 H321 . 108.9 no
C33 . C32 H321 . 112.2 no
H322 . C32 H321 . 109.7 no
C32 . C33 C34 . 111.60(7) yes
C32 . C33 H331 . 110.0 no
C34 . C33 H331 . 108.8 no
C32 . C33 H332 . 108.3 no
C34 . C33 H332 . 107.9 no
H331 . C33 H332 . 110.3 no
C33 . C34 C35 . 111.62(7) yes
C33 . C34 H342 . 109.6 no
C35 . C34 H342 . 108.6 no
C33 . C34 H341 . 108.4 no
C35 . C34 H341 . 109.5 no
H342 . C34 H341 . 109.2 no
C34 . C35 H353 . 110.9 no
C34 . C35 H352 . 109.6 no
H353 . C35 H352 . 108.0 no
C34 . C35 H351 . 111.7 no
H353 . C35 H351 . 108.4 no
H352 . C35 H351 . 108.1 no
N31 . C36 C37 . 124.3(7) yes
N31 . C36 H361 . 106.3 no
C37 . C36 H361 . 107.0 no
N31 . C36 H362 . 104.0 no
C37 . C36 H362 . 106.2 no
H361 . C36 H362 . 108.2 no
C36 . C37 C38 . 111.57(7) yes
C36 . C37 H372 . 107.1 no
C38 . C37 H372 . 109.6 no
C36 . C37 H371 . 110.3 no
C38 . C37 H371 . 111.0 no
H372 . C37 H371 . 107.1 no
C37 . C38 C39 . 111.66(7) yes
C37 . C38 H381 . 106.8 no
C39 . C38 H381 . 108.7 no
C37 . C38 H382 . 111.0 no
C39 . C38 H382 . 107.5 no
H381 . C38 H382 . 111.2 no
C38 . C39 H391 . 109.1 no
C38 . C39 H393 . 109.8 no
H391 . C39 H393 . 109.0 no
C38 . C39 H392 . 109.1 no
H391 . C39 H392 . 109.1 no
H393 . C39 H392 . 110.6 no
N31 . C136 C137 . 114.4(2) yes
N31 . C136 H1362 . 105.6 no
C137 . C136 H1362 . 109.6 no
N31 . C136 H1361 . 107.2 no
C137 . C136 H1361 . 111.5 no
H1362 . C136 H1361 . 108.3 no
C136 . C137 C138 . 111.59(7) yes
C136 . C137 H1371 . 112.1 no
C138 . C137 H1371 . 110.1 no
C136 . C137 H1372 . 104.3 no
C138 . C137 H1372 . 106.8 no
H1371 . C137 H1372 . 111.7 no
C137 . C138 C139 . 111.48(7) yes
C137 . C138 H1381 . 111.5 no
C139 . C138 H1381 . 111.1 no
C137 . C138 H1382 . 109.0 no
C139 . C138 H1382 . 110.3 no
H1381 . C138 H1382 . 103.1 no
C138 . C139 H1391 . 112.8 no
C138 . C139 H1392 . 110.7 no
H1391 . C139 H1392 . 105.9 no
C138 . C139 H1393 . 113.7 no
H1391 . C139 H1393 . 109.0 no
H1392 . C139 H1393 . 104.0 no
N31 . C132 C133 . 117.56(19) yes
N31 . C132 H1321 . 105.3 no
C133 . C132 H1321 . 109.2 no
N31 . C132 H1322 . 106.7 no
C133 . C132 H1322 . 109.7 no
H1321 . C132 H1322 . 108.0 no
C132 . C133 C134 . 111.43(7) yes
C132 . C133 H1331 . 110.7 no
C134 . C133 H1331 . 110.8 no
C132 . C133 H1332 . 109.5 no
C134 . C133 H1332 . 108.7 no
H1331 . C133 H1332 . 105.5 no
C133 . C134 C135 . 111.98(7) yes
C133 . C134 H1342 . 107.7 no
C135 . C134 H1342 . 111.1 no
C133 . C134 H1341 . 107.8 no
C135 . C134 H1341 . 108.3 no
H1342 . C134 H1341 . 109.9 no
C134 . C135 H1351 . 111.1 no
C134 . C135 H1353 . 108.8 no
H1351 . C135 H1353 . 106.6 no
C134 . C135 H1352 . 112.0 no
H1351 . C135 H1352 . 109.3 no
H1353 . C135 H1352 . 108.9 no

loop_
_geom_bond_atom_site_label_1
_geom_bond_atom_site_label_2
_geom_bond_site_symmetry_2
_geom_bond_distance
_geom_bond_publ_flag
O881 C1 . 1.2208(18) yes
N11 C12 . 1.3995(19) yes
N11 C1 . 1.3659(18) yes
N11 H111 . 0.890 no
C12 C13 . 1.3988(19) yes
C12 C17 . 1.390(2) yes
C13 C14 . 1.381(2) yes
C13 H131 . 0.954 no
C14 C15 . 1.389(3) yes
C14 C18 . 1.513(2) yes
C15 C16 . 1.383(2) yes
C15 H151 . 0.928 no
C16 C17 . 1.385(2) yes
C16 H161 . 0.935 no
C17 H171 . 0.956 no
C18 H182 . 0.982 no
C18 H181 . 0.964 no
C18 H183 . 0.950 no
C1 N21 . 1.3724(19) yes
N21 C22 . 1.3996(19) yes
N21 H211 . 0.858 no
C22 C23 . 1.392(2) yes
C22 C27 . 1.391(2) yes
C23 C24 . 1.376(3) yes
C23 H231 . 0.973 no
C24 C25 . 1.379(3) yes
C24 H241 . 0.949 no
C25 C26 . 1.387(3) yes
C25 H251 . 0.958 no
C26 C27 . 1.394(2) yes
C26 C28 . 1.506(3) yes
C27 H271 . 0.949 no
C28 H281 . 0.954 no
C28 H282 . 0.960 no
C28 H283 . 0.963 no
N31 C36 3_655 1.488(11) yes
N31 C32 3_655 1.601(11) yes
N31 C32 . 1.601(11) yes
N31 C36 . 1.488(11) yes
N31 C136 3_655 1.523(3) yes
N31 C32 3_655 1.601(11) yes
N31 C32 . 1.601(11) yes
N31 C136 . 1.523(3) yes
N31 C132 3_655 1.507(3) yes
N31 C36 3_655 1.488(11) yes
N31 C36 . 1.488(11) yes
N31 C132 . 1.507(3) yes
N31 C136 3_655 1.523(3) yes
N31 C132 3_655 1.507(3) yes
N31 C136 . 1.523(3) yes
N31 C132 . 1.507(3) yes
C32 C33 . 1.509(7) yes
C32 H322 . 0.970 no
C32 H321 . 0.961 no
C33 C34 . 1.509(6) yes
C33 H331 . 0.972 no
C33 H332 . 0.986 no
C34 C35 . 1.491(7) yes
C34 H342 . 0.974 no
C34 H341 . 0.965 no
C35 H353 . 0.971 no
C35 H352 . 0.968 no
C35 H351 . 0.971 no
C36 C37 . 1.513(7) yes
C36 H361 . 0.969 no
C36 H362 . 0.975 no
C37 C38 . 1.537(7) yes
C37 H372 . 0.961 no
C37 H371 . 0.965 no
C38 C39 . 1.506(7) yes
C38 H381 . 0.980 no
C38 H382 . 0.990 no
C39 H391 . 0.967 no
C39 H393 . 0.980 no
C39 H392 . 0.976 no
C136 C137 . 1.521(4) yes
C136 H1362 . 0.968 no
C136 H1361 . 0.976 no
C137 C138 . 1.533(4) yes
C137 H1371 . 1.017 no
C137 H1372 . 0.995 no
C138 C139 . 1.495(4) yes
C138 H1381 . 0.966 no
C138 H1382 . 0.981 no
C139 H1391 . 0.980 no
C139 H1392 . 0.984 no
C139 H1393 . 0.982 no
C132 C133 . 1.511(3) yes
C132 H1321 . 0.965 no
C132 H1322 . 0.977 no
C133 C134 . 1.530(3) yes
C133 H1331 . 0.969 no
C133 H1332 . 0.951 no
C134 C135 . 1.504(3) yes
C134 H1342 . 0.985 no
C134 H1341 . 1.051 no
C135 H1351 . 0.930 no
C135 H1353 . 0.953 no
C135 H1352 . 0.972 no

loop_
_geom_hbond_atom_site_label_D
_geom_hbond_atom_site_label_H
_geom_hbond_atom_site_label_A
_geom_hbond_site_symmetry_A
_geom_hbond_angle_DHA
_geom_hbond_distance_DH
_geom_hbond_distance_HA
_geom_hbond_distance_DA
_geom_hbond_publ_flag
C39 H392 C23 . 137.7 0.976 2.519 3.307(6) yes
C17 H171 O881 3_655 134.86 0.956 2.440 3.187(6) yes
C27 H271 O881 . 122.66 0.949 2.297 2.921(6) yes
